data_1561172
loop_
_publ_author_name
'Shankar, Majji'
'Saha, Arijit'
'Sau, Somratan'
'Ghosh, Arghadip'
'Gandon, Vincent'
'Sahoo, Akhila Kumar'

_publ_section_title
;
 Harnessing Sulfur and Nitrogen in the Cobalt (III)-Catalyzed
 Unsymmetrical Double Annulation of Thioamides: Probing the Origin of
 Chemo- and Regioselectivity
;
_journal_name_full 'Chemical Science'
_journal_paper_doi 10.1039/D1SC00765C
_journal_year 2021
_chemical_formula_moiety 'C38 H25 N1.75 O2 S'
_chemical_formula_sum 'C38 H25 N1.75 O2 S'
_chemical_formula_weight 570.16
_space_group_crystal_system triclinic
_space_group_IT_number 2
_space_group_name_Hall '-P 1'
_space_group_name_H-M_alt 'P -1'
_atom_sites_solution_hydrogens geom
_atom_sites_solution_primary dual
_audit_creation_date 2020-11-21
_audit_creation_method
;
Olex2 1.3-ac4
(compiled 2019.04.23 svn.r3594 for Rigaku Oxford Diffraction, GUI svn.r5739)
;
_audit_update_record
;
2020-11-23 deposited with the CCDC.	2021-03-19 downloaded from the CCDC.
;
_cell_angle_alpha 103.8030(10)
_cell_angle_beta 92.000(2)
_cell_angle_gamma 108.233(2)
_cell_formula_units_Z 2
_cell_length_a 9.3410(2)
_cell_length_b 11.8743(2)
_cell_length_c 14.2000(2)
_cell_measurement_reflns_used 9621
_cell_measurement_temperature 306.42(11)
_cell_measurement_theta_max 25.7320
_cell_measurement_theta_min 2.0520
_cell_volume 1442.47(5)
_computing_cell_refinement 'CrysAlisPro 1.171.40.35a (Rigaku OD, 2018)'
_computing_data_collection 'CrysAlisPro 1.171.40.35a (Rigaku OD, 2018)'
_computing_data_reduction 'CrysAlisPro 1.171.40.35a (Rigaku OD, 2018)'
_computing_molecular_graphics 'Olex2 (Dolomanov et al., 2009)'
_computing_publication_material 'Olex2 (Dolomanov et al., 2009)'
_computing_structure_refinement 'ShelXL (Sheldrick, 2015)'
_computing_structure_solution 'ShelXT (Sheldrick, 2015)'
_diffrn_ambient_environment air
_diffrn_ambient_temperature 306.42(11)
_diffrn_detector 'CCD plate'
_diffrn_detector_area_resol_mean 10.0000
_diffrn_detector_type HyPix3000
_diffrn_measured_fraction_theta_full 0.999
_diffrn_measured_fraction_theta_max 0.954
_diffrn_measurement_details
;
List of Runs (angles in degrees, time in seconds):

  # Type    Start    End  Width  t~exp~   \w     \q     \k     \f   Frames
#--------------------------------------------------------------------------
  1  \w    -32.00  12.00   0.50    4.53    --   16.22 -45.00 -30.00   88
  2  \w    -23.00  20.00   0.50    4.53    --  -14.97 -94.00 -60.00   86
  3  \w     21.00  48.00   0.50    4.53    --   16.22-142.00 -86.00   54
  4  \w     10.00  48.00   0.50    4.53    --   16.22 -94.00-120.00   76
  5  \w     21.00  63.00   0.50    4.53    --   16.22-125.00-150.00   84
  6  \w     -7.00  43.00   0.50    4.53    --   16.22 -61.00-120.00  100
  7  \w    -12.00  21.00   0.50    4.53    --  -14.97 -94.00-180.00   66
  8  \w    -37.00   0.00   0.50    4.53    --   16.22 -94.00-120.00   74
  9  \w    -36.00   1.00   0.50    4.53    --   16.22 -94.00 -90.00   74
 10  \w    -53.00 -25.00   0.50    4.53    --   16.22 -61.00-120.00   56
 11  \w    -88.00   7.00   0.50    4.53    --  -14.97 -30.00-120.00  190
 12  \w    -84.00  13.00   0.50    4.53    --  -14.97 -61.00   0.00  194
 13  \w    -33.00  -8.00   0.50    4.53    --  -14.97 -94.00  30.00   50
 14  \w    -18.00  20.00   0.50    4.53    --  -14.97 -94.00  60.00   76
 15  \w     45.00  70.00   0.50    4.53    --   16.22-128.00  84.00   50
 16  \w     16.00  54.00   0.50    4.53    --   16.22-125.00  30.00   76
 17  \w     37.00  95.00   0.50    4.53    --   16.22   0.00  60.00  116
 18  \w     34.00  59.00   0.50    4.53    --   16.22  45.00  60.00   50
 19  \w     48.00  85.00   0.50    4.53    --   16.22  61.00  60.00   74
 20  \w     -2.00  25.00   0.50    4.53    --   16.22   0.00  60.00   54
 21  \w    -56.00  18.00   0.50    4.53    --   16.22 -30.00 120.00  148
 22  \w    -63.00  10.00   0.50    4.53    --  -14.97 -45.00  90.00  146
 23  \w    -45.00 -14.00   0.50    4.53    --   16.22   0.00  60.00   62
 24  \w    -41.00 -10.00   0.50    4.53    --  -14.97 125.00  60.00   62
 25  \w    -74.00 -49.00   0.50    4.53    --  -14.97 142.00 -30.00   50
 26  \w    -38.00 -11.00   0.50    4.53    --  -14.97 125.00 -90.00   54
 27  \w    -66.00 -40.00   0.50    4.53    --  -14.97 128.00 159.00   52
;
_diffrn_measurement_device 'four-circle diffractometer'
_diffrn_measurement_device_type 'XtaLAB Synergy, Single source at offset/far, HyPix3000'
_diffrn_measurement_method '\w scans'
_diffrn_orient_matrix_type 'CrysAlisPro convention (1999,Acta A55,543-557)'
_diffrn_orient_matrix_UB_11 0.0731619000
_diffrn_orient_matrix_UB_12 0.0280255000
_diffrn_orient_matrix_UB_13 0.0269760000
_diffrn_orient_matrix_UB_21 0.0330908000
_diffrn_orient_matrix_UB_22 0.0011195000
_diffrn_orient_matrix_UB_23 -0.0441177000
_diffrn_orient_matrix_UB_31 -0.0059551000
_diffrn_orient_matrix_UB_32 0.0588405000
_diffrn_orient_matrix_UB_33 0.0030749000
_diffrn_radiation_monochromator mirror
_diffrn_radiation_probe x-ray
_diffrn_radiation_type 'Mo K\a'
_diffrn_radiation_wavelength 0.71073
_diffrn_reflns_av_R_equivalents 0.0238
_diffrn_reflns_av_unetI/netI 0.0304
_diffrn_reflns_Laue_measured_fraction_full 0.999
_diffrn_reflns_Laue_measured_fraction_max 0.954
_diffrn_reflns_limit_h_max 10
_diffrn_reflns_limit_h_min -11
_diffrn_reflns_limit_k_max 14
_diffrn_reflns_limit_k_min -14
_diffrn_reflns_limit_l_max 17
_diffrn_reflns_limit_l_min -17
_diffrn_reflns_number 21430
_diffrn_reflns_point_group_measured_fraction_full 0.999
_diffrn_reflns_point_group_measured_fraction_max 0.954
_diffrn_reflns_theta_full 25.242
_diffrn_reflns_theta_max 26.996
_diffrn_reflns_theta_min 2.062
_diffrn_source 'micro-focus sealed X-ray tube'
_diffrn_source_type 'PhotonJet (Mo) X-ray Source'
_exptl_absorpt_coefficient_mu 0.150
_exptl_absorpt_correction_T_max 1.00000
_exptl_absorpt_correction_T_min 0.83255
_exptl_absorpt_correction_type multi-scan
_exptl_absorpt_process_details
;
CrysAlisPro 1.171.40.35a (Rigaku Oxford Diffraction, 2018)
Empirical absorption correction using spherical harmonics,
 implemented in SCALE3 ABSPACK scaling algorithm.
;
_exptl_crystal_colour colourless
_exptl_crystal_colour_primary colourless
_exptl_crystal_density_diffrn 1.313
_exptl_crystal_description plate
_exptl_crystal_F_000 594
_exptl_crystal_size_max 0.33
_exptl_crystal_size_mid 0.21
_exptl_crystal_size_min 0.11
_refine_diff_density_max 0.321
_refine_diff_density_min -1.175
_refine_diff_density_rms 0.068
_refine_ls_extinction_method none
_refine_ls_goodness_of_fit_ref 1.115
_refine_ls_hydrogen_treatment constr
_refine_ls_matrix_type full
_refine_ls_number_parameters 389
_refine_ls_number_reflns 5991
_refine_ls_number_restraints 0
_refine_ls_restrained_S_all 1.115
_refine_ls_R_factor_all 0.1191
_refine_ls_R_factor_gt 0.0855
_refine_ls_shift/su_max 0.000
_refine_ls_shift/su_mean 0.000
_refine_ls_structure_factor_coef Fsqd
_refine_ls_weighting_details 'w=1/[\s^2^(Fo^2^)+(0.1824P)^2^+0.4061P] where P=(Fo^2^+2Fc^2^)/3'
_refine_ls_weighting_scheme calc
_refine_ls_wR_factor_gt 0.2790
_refine_ls_wR_factor_ref 0.3122
_reflns_Friedel_coverage 0.000
_reflns_number_gt 3836
_reflns_number_total 5991
_reflns_threshold_expression 'I > 2\s(I)'
_cod_data_source_file d1sc00765c3.cif
_cod_data_source_block aks71
_cod_database_code 1561172
_shelx_shelxl_version_number 2018/3
_chemical_oxdiff_formula 'C H N O S'
_shelx_space_group_comment
;
The symmetry employed for this shelxl refinement is uniquely defined
by the following loop, which should always be used as a source of
symmetry information in preference to the above space-group names.
They are only intended as comments.
;
_shelx_estimated_absorpt_t_max 0.984
_shelx_estimated_absorpt_t_min 0.952
_reflns_odcompleteness_completeness 99.66
_reflns_odcompleteness_iscentric 1
_reflns_odcompleteness_theta 26.32
_olex2_refinement_description
;
1. Fixed Uiso
 At 1.2 times of:
  All C(H) groups
 At 1.5 times of:
  All C(H,H,H) groups
2. Others
 Fixed Sof: N2(0.75)
3.a Aromatic/amide H refined with riding coordinates:
 C00K(H00K), C00L(H00L), C00M(H00M), C00N(H00N), C00O(H00O), C00P(H00P),
 C00Q(H00Q), C00R(H00R), C00S(H00S), C00T(H00T), C00U(H00U), C00V(H00V),
 C00X(H00X), C00Y(H00Y), C00Z(H00Z), C010(H010), C011(H011), C012(H012),
 C013(H013), C014(H014), C015(H015), C016(H016)
3.b Idealised Me refined as rotating group:
 C00W(H00A,H00B,H00C)
;
_olex2_submission_special_instructions 'No special instructions were received'
_oxdiff_exptl_absorpt_empirical_details
;
Empirical correction (ABSPACK) includes:
- Absorption correction using spherical harmonics
- Frame scaling
;
_oxdiff_exptl_absorpt_empirical_full_max 1.324
_oxdiff_exptl_absorpt_empirical_full_min 0.764

loop_
_space_group_symop_operation_xyz
'x, y, z'
'-x, -y, -z'

loop_
_atom_site_label
_atom_site_type_symbol
_atom_site_fract_x
_atom_site_fract_y
_atom_site_fract_z
_atom_site_U_iso_or_equiv
_atom_site_adp_type
_atom_site_occupancy
_atom_site_site_symmetry_order
_atom_site_calc_flag
_atom_site_refinement_flags_posn
_atom_site_refinement_flags_adp
_atom_site_refinement_flags_occupancy
_atom_site_disorder_assembly
_atom_site_disorder_group
O003 O 0.1863(3) 0.5772(2) 0.20898(17) 0.0688(7) Uani 1 1 d . . . . .
O004 O 0.4340(4) 0.4297(3) 0.7324(2) 0.0815(9) Uani 1 1 d . . . . .
C005 C 0.4019(3) 0.6390(3) 0.5106(2) 0.0427(7) Uani 1 1 d . . . . .
C006 C 0.3671(4) 0.5626(3) 0.5773(2) 0.0473(7) Uani 1 1 d . . . . .
C007 C 0.3034(3) 0.6090(3) 0.4236(2) 0.0461(7) Uani 1 1 d . . . . .
C008 C 0.3349(4) 0.6905(3) 0.3606(2) 0.0487(7) Uani 1 1 d . . . . .
C009 C 0.5119(4) 0.8641(3) 0.3043(2) 0.0504(8) Uani 1 1 d . . . . .
C00A C 0.4598(4) 0.6022(3) 0.6702(2) 0.0501(8) Uani 1 1 d . . . . .
C00B C 0.2120(4) 0.6658(3) 0.2782(2) 0.0519(8) Uani 1 1 d . . . . .
C00C C 0.4669(4) 0.7863(3) 0.3732(2) 0.0502(8) Uani 1 1 d . . . . .
C00D C 0.1183(4) 0.7468(3) 0.2888(2) 0.0527(8) Uani 1 1 d . . . . .
C00E C 0.5841(4) 0.7053(3) 0.6947(2) 0.0519(8) Uani 1 1 d . . . . .
C00F C 0.4117(4) 0.5281(3) 0.7430(2) 0.0538(8) Uani 1 1 d . . . . .
C00G C 0.3343(4) 0.5738(3) 0.8247(2) 0.0564(8) Uani 1 1 d . . . . .
C00H C 0.6751(4) 0.7552(3) 0.7915(3) 0.0570(8) Uani 1 1 d . . . . .
C00I C 0.5347(4) 0.7424(3) 0.5329(3) 0.0538(8) Uani 1 1 d . . . . .
C00J C 0.1473(4) 0.4241(3) 0.4647(3) 0.0585(9) Uani 1 1 d . . . . .
C00K C 0.2400(4) 0.4564(3) 0.5504(3) 0.0558(8) Uani 1 1 d . . . . .
H00K H 0.217449 0.405496 0.592288 0.067 Uiso 1 1 calc R . . . .
C00L C 0.1766(4) 0.5013(3) 0.4025(2) 0.0539(8) Uani 1 1 d . . . . .
H00L H 0.110820 0.481125 0.345839 0.065 Uiso 1 1 calc R . . . .
C00M C 0.4968(4) 0.8117(3) 0.2059(3) 0.0635(9) Uani 1 1 d . . . . .
H00M H 0.455637 0.726824 0.181850 0.076 Uiso 1 1 calc R . . . .
C00N C 0.5740(4) 0.9911(3) 0.3398(3) 0.0659(10) Uani 1 1 d . . . . .
H00N H 0.583942 1.027475 0.406436 0.079 Uiso 1 1 calc R . . . .
C00O C 0.7239(5) 0.6824(4) 0.8402(3) 0.0723(11) Uani 1 1 d . . . . .
H00O H 0.704275 0.599570 0.810153 0.087 Uiso 1 1 calc R . . . .
C00P C -0.0130(4) 0.7094(4) 0.2226(3) 0.0711(10) Uani 1 1 d . . . . .
H00P H -0.036333 0.637014 0.173030 0.085 Uiso 1 1 calc R . . . .
C00Q C 0.2497(5) 0.6483(4) 0.8159(3) 0.0739(11) Uani 1 1 d . . . . .
H00Q H 0.245566 0.673986 0.759240 0.089 Uiso 1 1 calc R . . . .
C00R C 0.1515(4) 0.8557(3) 0.3612(3) 0.0702(10) Uani 1 1 d . . . . .
H00R H 0.237294 0.882023 0.406525 0.084 Uiso 1 1 calc R . . . .
C00S C 0.7129(5) 0.8801(4) 0.8371(3) 0.0798(12) Uani 1 1 d . . . . .
H00S H 0.685628 0.931032 0.804594 0.096 Uiso 1 1 calc R . . . .
C00T C 0.3398(5) 0.5367(4) 0.9104(3) 0.0776(12) Uani 1 1 d . . . . .
H00T H 0.395620 0.485797 0.916821 0.093 Uiso 1 1 calc R . . . .
C00U C 0.5426(5) 0.8845(4) 0.1416(3) 0.0779(12) Uani 1 1 d . . . . .
H00U H 0.530624 0.848853 0.074670 0.093 Uiso 1 1 calc R . . . .
C00V C 0.6205(5) 1.0629(4) 0.2765(4) 0.0775(12) Uani 1 1 d . . . . .
H00V H 0.661971 1.147773 0.300724 0.093 Uiso 1 1 calc R . . . .
C00W C 0.0129(5) 0.3054(4) 0.4341(3) 0.0833(13) Uani 1 1 d . . . . .
H00A H 0.032232 0.251097 0.378020 0.125 Uiso 1 1 calc GR . . . .
H00B H -0.076861 0.323469 0.418243 0.125 Uiso 1 1 calc GR . . . .
H00C H -0.001619 0.266804 0.486877 0.125 Uiso 1 1 calc GR . . . .
C00X C 0.6066(5) 1.0114(4) 0.1787(4) 0.0848(13) Uani 1 1 d . . . . .
H00X H 0.639851 1.060908 0.136695 0.102 Uiso 1 1 calc R . . . .
C00Y C 0.8009(5) 0.7328(5) 0.9326(4) 0.0923(15) Uani 1 1 d . . . . .
H00Y H 0.831638 0.683342 0.965062 0.111 Uiso 1 1 calc R . . . .
C00Z C 0.8335(6) 0.8567(6) 0.9779(4) 0.1035(18) Uani 1 1 d . . . . .
H00Z H 0.884633 0.889945 1.040771 0.124 Uiso 1 1 calc R . . . .
C010 C 0.0560(5) 0.9252(4) 0.3656(4) 0.0961(16) Uani 1 1 d . . . . .
H010 H 0.078918 0.999005 0.413561 0.115 Uiso 1 1 calc R . . . .
C011 C 0.7903(6) 0.9292(5) 0.9302(4) 0.1008(16) Uani 1 1 d . . . . .
H011 H 0.812916 1.012437 0.960181 0.121 Uiso 1 1 calc R . . . .
C012 C 0.2628(8) 0.5753(5) 0.9852(3) 0.1045(19) Uani 1 1 d . . . . .
H012 H 0.267563 0.551217 1.042606 0.125 Uiso 1 1 calc R . . . .
C013 C -0.1058(5) 0.7775(5) 0.2299(4) 0.0966(15) Uani 1 1 d . . . . .
H013 H -0.194261 0.750475 0.186855 0.116 Uiso 1 1 calc R . . . .
C014 C -0.0700(5) 0.8870(5) 0.3009(5) 0.0989(16) Uani 1 1 d . . . . .
H014 H -0.132822 0.934727 0.304416 0.119 Uiso 1 1 calc R . . . .
C015 C 0.1795(8) 0.6488(5) 0.9758(4) 0.115(2) Uani 1 1 d . . . . .
H015 H 0.127950 0.674807 1.026943 0.138 Uiso 1 1 calc R . . . .
C016 C 0.1712(7) 0.6844(5) 0.8914(4) 0.1050(18) Uani 1 1 d . . . . .
H016 H 0.112503 0.733172 0.885015 0.126 Uiso 1 1 calc R . . . .
S1 S 0.60933(17) 0.82757(12) 0.46284(10) 0.0940(5) Uani 1 1 d . . . . .
N1 N 0.6645(8) 0.8041(7) 0.6267(6) 0.0378(10) Uani 1 1 d . . . . .
N2 N 0.6289(14) 0.7755(11) 0.6234(10) 0.071(3) Uani 0.75 1 d . . P . .

loop_
_atom_site_aniso_label
_atom_site_aniso_U_11
_atom_site_aniso_U_22
_atom_site_aniso_U_33
_atom_site_aniso_U_23
_atom_site_aniso_U_13
_atom_site_aniso_U_12
O003 0.0819(18) 0.0611(15) 0.0520(14) 0.0002(12) 0.0001(12) 0.0195(13)
O004 0.102(2) 0.0686(17) 0.100(2) 0.0447(16) 0.0320(18) 0.0450(16)
C005 0.0437(16) 0.0379(14) 0.0462(16) 0.0111(12) 0.0118(13) 0.0126(12)
C006 0.0489(17) 0.0446(16) 0.0519(17) 0.0159(14) 0.0143(14) 0.0168(14)
C007 0.0480(17) 0.0438(16) 0.0447(16) 0.0117(13) 0.0111(13) 0.0121(13)
C008 0.0506(17) 0.0465(16) 0.0475(17) 0.0100(13) 0.0065(13) 0.0157(14)
C009 0.0462(17) 0.0490(17) 0.0598(19) 0.0204(15) 0.0103(14) 0.0158(14)
C00A 0.0554(19) 0.0462(16) 0.0553(18) 0.0202(14) 0.0136(15) 0.0203(14)
C00B 0.0527(18) 0.0523(17) 0.0468(17) 0.0163(14) 0.0100(14) 0.0091(14)
C00C 0.0542(18) 0.0446(16) 0.0542(18) 0.0162(14) 0.0107(14) 0.0167(14)
C00D 0.0476(17) 0.0544(18) 0.0547(18) 0.0211(15) 0.0110(14) 0.0097(14)
C00E 0.0523(18) 0.0490(17) 0.060(2) 0.0215(15) 0.0099(15) 0.0184(14)
C00F 0.0568(19) 0.0502(18) 0.058(2) 0.0227(15) 0.0063(15) 0.0157(15)
C00G 0.063(2) 0.0451(17) 0.0538(19) 0.0160(14) 0.0083(16) 0.0057(15)
C00H 0.0504(18) 0.060(2) 0.062(2) 0.0230(16) 0.0084(16) 0.0152(15)
C00I 0.0444(17) 0.0476(17) 0.060(2) 0.0030(15) 0.0123(15) 0.0101(14)
C00J 0.0546(19) 0.0440(17) 0.068(2) 0.0114(15) 0.0144(17) 0.0056(14)
C00K 0.063(2) 0.0445(17) 0.058(2) 0.0191(15) 0.0149(16) 0.0104(15)
C00L 0.0515(18) 0.0517(18) 0.0502(18) 0.0108(14) 0.0043(14) 0.0076(15)
C00M 0.063(2) 0.059(2) 0.069(2) 0.0257(17) 0.0084(18) 0.0135(17)
C00N 0.062(2) 0.055(2) 0.085(3) 0.0236(18) 0.0193(19) 0.0207(17)
C00O 0.063(2) 0.077(3) 0.080(3) 0.034(2) 0.006(2) 0.019(2)
C00P 0.058(2) 0.078(2) 0.070(2) 0.019(2) -0.0013(18) 0.0142(19)
C00Q 0.086(3) 0.061(2) 0.078(3) 0.0257(19) 0.031(2) 0.022(2)
C00R 0.052(2) 0.065(2) 0.086(3) 0.007(2) 0.0079(19) 0.0172(17)
C00S 0.066(2) 0.066(2) 0.095(3) 0.014(2) -0.011(2) 0.013(2)
C00T 0.088(3) 0.074(2) 0.056(2) 0.0216(19) -0.001(2) 0.004(2)
C00U 0.088(3) 0.085(3) 0.068(3) 0.037(2) 0.016(2) 0.026(2)
C00V 0.082(3) 0.055(2) 0.105(4) 0.037(2) 0.023(2) 0.022(2)
C00W 0.069(3) 0.064(2) 0.090(3) 0.014(2) 0.011(2) -0.011(2)
C00X 0.085(3) 0.086(3) 0.104(4) 0.061(3) 0.025(3) 0.028(2)
C00Y 0.072(3) 0.120(4) 0.092(3) 0.059(3) -0.002(2) 0.018(3)
C00Z 0.066(3) 0.135(5) 0.082(3) 0.025(3) -0.013(2) 0.001(3)
C010 0.068(3) 0.073(3) 0.138(4) 0.005(3) 0.016(3) 0.028(2)
C011 0.084(3) 0.087(3) 0.101(4) -0.005(3) -0.019(3) 0.013(3)
C012 0.130(5) 0.094(4) 0.052(2) 0.014(2) 0.020(3) -0.011(3)
C013 0.062(3) 0.112(4) 0.118(4) 0.033(3) -0.008(3) 0.032(3)
C014 0.063(3) 0.100(4) 0.149(5) 0.045(4) 0.017(3) 0.039(3)
C015 0.133(5) 0.089(4) 0.092(4) 0.001(3) 0.064(4) 0.007(3)
C016 0.116(4) 0.087(3) 0.127(5) 0.036(3) 0.071(4) 0.042(3)
S1 0.1120(11) 0.0809(8) 0.0828(9) 0.0295(6) 0.0082(7) 0.0177(7)
N1 0.033(2) 0.039(2) 0.0383(19) 0.0201(18) -0.0030(14) 0.0008(17)
N2 0.070(7) 0.069(7) 0.070(4) 0.008(4) -0.001(4) 0.026(5)

loop_
_atom_type_symbol
_atom_type_description
_atom_type_scat_dispersion_real
_atom_type_scat_dispersion_imag
_atom_type_scat_source
C C 0.0033 0.0016 'International Tables Vol C Tables 4.2.6.8 and 6.1.1.4'
H H 0.0000 0.0000 'International Tables Vol C Tables 4.2.6.8 and 6.1.1.4'
N N 0.0061 0.0033 'International Tables Vol C Tables 4.2.6.8 and 6.1.1.4'
O O 0.0106 0.0060 'International Tables Vol C Tables 4.2.6.8 and 6.1.1.4'
S S 0.1246 0.1234 'International Tables Vol C Tables 4.2.6.8 and 6.1.1.4'

loop_
_geom_angle_atom_site_label_1
_geom_angle_atom_site_label_2
_geom_angle_atom_site_label_3
_geom_angle
_geom_angle_site_symmetry_1
_geom_angle_site_symmetry_3
_geom_angle_publ_flag
C007 C005 C006 119.8(3) . . ?
C00I C005 C006 119.2(3) . . ?
C00I C005 C007 120.9(3) . . ?
C005 C006 C00A 118.8(3) . . ?
C00K C006 C005 117.9(3) . . ?
C00K C006 C00A 123.2(3) . . ?
C005 C007 C008 119.2(3) . . ?
C00L C007 C005 118.6(3) . . ?
C00L C007 C008 122.2(3) . . ?
C007 C008 C00B 116.7(3) . . ?
C00C C008 C007 122.8(3) . . ?
C00C C008 C00B 120.5(3) . . ?
C00M C009 C00C 120.6(3) . . ?
C00M C009 C00N 119.4(3) . . ?
C00N C009 C00C 120.0(3) . . ?
C006 C00A C00F 117.9(3) . . ?
C00E C00A C006 122.3(3) . . ?
C00E C00A C00F 119.7(3) . . ?
O003 C00B C008 120.1(3) . . ?
O003 C00B C00D 121.5(3) . . ?
C00D C00B C008 118.3(3) . . ?
C008 C00C C009 124.8(3) . . ?
C008 C00C S1 125.8(3) . . ?
C009 C00C S1 109.3(2) . . ?
C00P C00D C00B 117.7(3) . . ?
C00R C00D C00B 123.7(3) . . ?
C00R C00D C00P 118.6(3) . . ?
C00A C00E C00H 124.4(3) . . ?
C00A C00E N1 129.4(4) . . ?
C00A C00E N2 118.9(5) . . ?
C00H C00E N1 106.1(3) . . ?
N2 C00E C00H 116.6(5) . . ?
N2 C00E N1 10.6(6) . . ?
O004 C00F C00A 119.9(3) . . ?
O004 C00F C00G 121.0(3) . . ?
C00G C00F C00A 119.1(3) . . ?
C00Q C00G C00F 120.8(3) . . ?
C00Q C00G C00T 119.3(4) . . ?
C00T C00G C00F 119.8(4) . . ?
C00O C00H C00E 122.8(3) . . ?
C00S C00H C00E 119.0(3) . . ?
C00S C00H C00O 118.2(4) . . ?
C005 C00I S1 127.7(3) . . ?
C005 C00I N1 132.8(4) . . ?
C005 C00I N2 120.4(5) . . ?
S1 C00I N1 99.2(3) . . ?
N2 C00I S1 111.7(5) . . ?
N2 C00I N1 12.5(6) . . ?
C00K C00J C00L 119.4(3) . . ?
C00K C00J C00W 122.1(3) . . ?
C00L C00J C00W 118.4(3) . . ?
C00J C00K C006 122.6(3) . . ?
C00J C00L C007 121.4(3) . . ?
C009 C00M C00U 120.6(4) . . ?
C00V C00N C009 120.1(4) . . ?
C00Y C00O C00H 120.2(4) . . ?
C013 C00P C00D 120.7(4) . . ?
C016 C00Q C00G 119.8(4) . . ?
C00D C00R C010 119.5(4) . . ?
C011 C00S C00H 120.8(4) . . ?
C012 C00T C00G 119.9(5) . . ?
C00M C00U C00X 119.1(4) . . ?
C00X C00V C00N 120.8(4) . . ?
C00V C00X C00U 120.0(4) . . ?
C00O C00Y C00Z 120.7(4) . . ?
C011 C00Z C00Y 119.7(5) . . ?
C014 C010 C00R 120.7(4) . . ?
C00Z C011 C00S 120.4(5) . . ?
C015 C012 C00T 120.4(5) . . ?
C00P C013 C014 120.3(4) . . ?
C010 C014 C013 120.2(4) . . ?
C012 C015 C016 120.3(5) . . ?
C015 C016 C00Q 120.3(5) . . ?
C00I S1 C00C 101.68(18) . . ?
C00I N1 C00E 96.9(4) . . ?
C00I N2 C00E 119.9(7) . . ?

loop_
_geom_bond_atom_site_label_1
_geom_bond_atom_site_label_2
_geom_bond_distance
_geom_bond_site_symmetry_2
_geom_bond_publ_flag
O003 C00B 1.210(4) . ?
O004 C00F 1.226(4) . ?
C005 C006 1.439(4) . ?
C005 C007 1.416(4) . ?
C005 C00I 1.407(4) . ?
C006 C00A 1.443(5) . ?
C006 C00K 1.395(5) . ?
C007 C008 1.441(4) . ?
C007 C00L 1.404(4) . ?
C008 C00B 1.518(4) . ?
C008 C00C 1.362(4) . ?
C009 C00C 1.485(4) . ?
C009 C00M 1.370(5) . ?
C009 C00N 1.391(5) . ?
C00A C00E 1.359(5) . ?
C00A C00F 1.504(4) . ?
C00B C00D 1.476(5) . ?
C00C S1 1.676(4) . ?
C00D C00P 1.402(5) . ?
C00D C00R 1.385(5) . ?
C00E C00H 1.475(5) . ?
C00E N1 1.707(7) . ?
C00E N2 1.453(13) . ?
C00F C00G 1.473(5) . ?
C00G C00Q 1.380(5) . ?
C00G C00T 1.394(5) . ?
C00H C00O 1.395(5) . ?
C00H C00S 1.394(5) . ?
C00I S1 1.607(4) . ?
C00I N1 1.627(8) . ?
C00I N2 1.430(14) . ?
C00J C00K 1.369(5) . ?
C00J C00L 1.393(5) . ?
C00J C00W 1.522(5) . ?
C00M C00U 1.391(5) . ?
C00N C00V 1.372(5) . ?
C00O C00Y 1.373(6) . ?
C00P C013 1.350(6) . ?
C00Q C016 1.379(6) . ?
C00R C010 1.386(6) . ?
C00S C011 1.382(7) . ?
C00T C012 1.372(7) . ?
C00U C00X 1.394(6) . ?
C00V C00X 1.360(6) . ?
C00Y C00Z 1.389(8) . ?
C00Z C011 1.356(8) . ?
C010 C014 1.351(7) . ?
C012 C015 1.363(9) . ?
C013 C014 1.377(7) . ?
C015 C016 1.370(8) . ?
